data_1519048
loop_
_publ_author_name
'Khalid Boulahya'
'Marina Parras'
'Angel Vegas'
'Jose M Gonzalez-Calbet'

_publ_section_title
;
 A comparative crystal chemical analysis of Ba2CoO4 and BaCoO3
;
_journal_name_full 'Solid State Sciences'
_journal_page_first 57
_journal_page_last 64
_journal_volume 2
_journal_year 1998
_chemical_formula_sum 'Ba2 Co O4'
_chemical_formula_weight 397.585
_space_group_IT_number 14
_symmetry_cell_setting monoclinic
_symmetry_Int_Tables_number 14
_symmetry_space_group_name_Hall '-P 2yn'
_symmetry_space_group_name_H-M 'P 1 21/n 1'
_cell_angle_alpha 90
_cell_angle_beta 90.738(2)
_cell_angle_gamma 90
_cell_formula_units_Z 4
_cell_length_a 5.8878(4)
_cell_length_b 7.6158(6)
_cell_length_c 10.3916(8)
_cell_volume 465.92(6)
_diffrn_ambient_temperature 293
_diffrn_radiation_probe x-ray
_diffrn_radiation_type CuK\a
_diffrn_radiation_wavelength 1.5418
_exptl_crystal_density_diffrn 5.668
_pd_proc_ls_prof_wR_factor 0.103
_refine_ls_R_I_factor 0.0654
_cod_data_source_file SSS-2000-2-57-64.cif
_cod_data_source_block Ba2CoO4
_cod_depositor_comments
;
Rietveld refinements
Obviously several errors in the table of atomic coordinates
since the calculated interatomic distances do not match
with those given in the paper (concerning especially O1 and O4)
;
_cod_original_sg_symbol_H-M 'P 21/n'
_cod_database_code 1519048

loop_
_symmetry_equiv_pos_site_id
_symmetry_equiv_pos_as_xyz
1 x,y,z
2 1/2-x,1/2+y,1/2-z
3 -x,-y,-z
4 1/2+x,1/2-y,1/2+z

loop_
_atom_site_label
_atom_site_type_symbol
_atom_site_fract_x
_atom_site_fract_y
_atom_site_fract_z
_atom_site_B_iso_or_equiv
Ba1 Ba 0.7541(7) 0.8526(4) 0.0832(3) 0.41(7)
Ba2 Ba 0.2427(7) 0.4924(4) 0.1890(3) 0.41(7)
Co Co 0.741(2) 0.277(1) 0.080(1) 1.0(2)
O1 O 0.761(6) 0.506(3) 0.1(2) 0.82(3)
O2 O 0.513(5) 0.203(4) 0.180(3) 0.82(3)
O3 O 0.985(5) 0.187(5) 0.159(3) 0.82(3)
O4 O 0.721(6) 0.164(4) -0.183(3) 0.82(3)
